data_1506390
loop_
_publ_author_name
'Paillaud, Jean-Louis'
'Marichal, Claire'
'Roux, M\'elanie'
'Baerlocher, Christian'
'Ch\'ezeau, Jean Michel'

_publ_section_title
;
 Tripling of the unit cell volume of the non-centrosymmetric AlPO4-SOD
 after dehydration: a structural study of a reversible process.
;
_journal_issue 24
_journal_name_full 'The journal of physical chemistry. B'
_journal_page_first 11893
_journal_page_last 11899
_journal_paper_doi 10.1021/jp050763e
_journal_volume 109
_journal_year 2005
_chemical_formula_sum 'C2 H8 Al2 F N O8 P2'
_chemical_formula_weight 308.99
_chemical_name_systematic ' ?'
_space_group_IT_number 14
_symmetry_cell_setting monoclinic
_symmetry_space_group_name_Hall '-P 2ybc'
_symmetry_space_group_name_H-M 'P 1 21/c 1'
_cell_angle_alpha 90.0
_cell_angle_beta 112.796(7)
_cell_angle_gamma 90.0
_cell_formula_units_Z 4
_cell_length_a 9.4049(7)
_cell_length_b 12.7739(10)
_cell_length_c 8.5805(6)
_cell_volume 950.32(13)
_pd_block_id 2005-02-08T10:17|SODDEHCC2_phase2|PAILLAUD||
_pd_phase_name 'AlPO4-GIS (as an impurity)'
_cod_data_source_file jp050763esi20050211_090830.cif
_cod_data_source_block SODDEHCC2_phase_2
_cod_depositor_comments
;
The following automatic conversions were performed:

'_geom_bond_publ_flag' value 'N' changed to 'n' according to
/home/saulius/struct/CIF-dictionaries/cif_core.dic dictionary named
'cif_core.dic' version 2.4.1 from 2010-06-29 (90
times).

'_geom_angle_publ_flag' value 'N' changed to 'n' according
to /home/saulius/struct/CIF-dictionaries/cif_core.dic dictionary
named 'cif_core.dic' version 2.4.1 from 2010-06-29 (60 times).

Automatic conversion script
Id: cif_fix_values 1715 2011-07-08 13:25:40Z adriana 
;
_cod_original_cell_volume 950.32(6)
_cod_database_code 1506390

loop_
_symmetry_equiv_pos_site_id
_symmetry_equiv_pos_as_xyz
1 +x,+y,+z
2 -x,+y+1/2,-z+1/2
-1 -x,-y,-z
-2 +x,-y+1/2,+z+1/2

loop_
_atom_site_type_symbol
_atom_site_label
_atom_site_fract_x
_atom_site_fract_y
_atom_site_fract_z
_atom_site_occupancy
_atom_site_thermal_displace_type
_atom_site_U_iso_or_equiv
_atom_site_symmetry_multiplicity
Al AL1 0.4361 0.0989 0.4084 1.0 Uiso 0.025 4
Al AL2 0.1263 0.1177 0.6803 1.0 Uiso 0.025 4
P P1 0.2159 -0.0499 0.4818 1.0 Uiso 0.025 4
P P2 0.2941 0.2112 0.047 1.0 Uiso 0.025 4
F F1 0.4887 -0.0365 0.3663 1.0 Uiso 0.025 4
O O1 0.38 0.1467 0.1941 1.0 Uiso 0.025 4
O O2 0.4058 0.2758 0.0054 1.0 Uiso 0.025 4
O O3 0.169 0.2801 0.0758 1.0 Uiso 0.025 4
O O4 0.2377 0.0329 0.3692 1.0 Uiso 0.025 4
O O5 0.6534 0.125 0.4624 1.0 Uiso 0.025 4
O O6 0.0668 -0.112 0.3754 1.0 Uiso 0.025 4
O O7 0.1988 -0.003 0.6379 1.0 Uiso 0.025 4
O O8 0.2035 0.1408 0.8955 1.0 Uiso 0.025 4
N N1 0.2905 0.8414 0.0931 1.0 Uiso 0.025 4
C C1 0.1245 0.8674 0.0166 1.0 Uiso 0.025 4
C C2 0.3786 0.8991 0.0138 1.0 Uiso 0.025 4
H H1 0.309 0.7548 0.0903 1.0 Uiso 0.025 4
H H2 0.3385 0.8584 0.2321 1.0 Uiso 0.025 4
H H3 0.3721 0.857 -0.0857 1.0 Uiso 0.025 4
H H4 0.0611 0.8127 0.0635 1.0 Uiso 0.025 4
H H5 0.3217 0.9711 -0.0073 1.0 Uiso 0.025 4
H H6 0.0972 0.8658 -0.1051 1.0 Uiso 0.025 4
H H7 0.494 0.9069 0.11 1.0 Uiso 0.025 4
H H8 0.119 0.943 0.0706 1.0 Uiso 0.025 4

loop_
_atom_type_symbol
_atom_type_number_in_cell
P_ 8.0
Al 8.0
O_ 32.0
N_ 4.0
C_ 8.0
H_ 32.0
F_ 4.0

loop_
_geom_angle_atom_site_label_1
_geom_angle_atom_site_label_2
_geom_angle_atom_site_label_3
_geom_angle
_geom_angle_site_symmetry_1
_geom_angle_site_symmetry_3
_geom_angle_publ_flag
F1 AL1 F1 78.024(4) 1_555 -1_656 n
F1 AL1 O1 96.336(4) 1_555 1_555 n
F1 AL1 O2 166.0914(14) 1_555 -2_566 n
F1 AL1 O4 82.779(4) 1_555 1_555 n
F1 AL1 O5 82.6619(30) 1_555 1_555 n
F1 AL1 O1 173.6946(6) -1_656 1_555 n
F1 AL1 O2 88.170(5) -1_656 -2_566 n
F1 AL1 O4 87.118(7) -1_656 1_555 n
F1 AL1 O5 83.675(7) -1_656 1_555 n
O1 AL1 O2 97.366(5) 1_555 -2_566 n
O1 AL1 O4 95.023(7) 1_555 1_555 n
O1 AL1 O5 92.868(7) 1_555 1_555 n
O2 AL1 O4 98.359(4) -2_566 1_555 n
O2 AL1 O5 94.267(4) -2_566 1_555 n
O4 AL1 O5 164.1128(14) 1_555 1_555 n
O3 AL2 O6 109.148(4) -2_566 -1_556 n
O3 AL2 O7 111.487(5) -2_566 1_555 n
O3 AL2 O8 109.985(4) -2_566 1_555 n
O6 AL2 O7 111.0724(29) -1_556 1_555 n
O6 AL2 O8 105.665(7) -1_556 1_555 n
O7 AL2 O8 109.3195(34) 1_555 1_555 n
O4 P1 O5 111.148(5) 1_555 -1_656 n
O4 P1 O6 107.322(6) 1_555 1_555 n
O4 P1 O7 111.996(5) 1_555 1_555 n
O5 P1 O6 107.705(7) -1_656 1_555 n
O5 P1 O7 108.970(6) -1_656 1_555 n
O6 P1 O7 109.591(5) 1_555 1_555 n
O1 P2 O2 108.382(6) 1_555 1_555 n
O1 P2 O3 112.268(5) 1_555 1_555 n
O1 P2 O8 109.891(7) 1_555 1_554 n
O2 P2 O3 111.784(5) 1_555 1_555 n
O2 P2 O8 109.497(5) 1_555 1_554 n
O3 P2 O8 104.966(6) 1_555 1_554 n
AL1 F1 AL1 101.976(4) 1_555 -1_656 n
AL1 O1 P2 155.9592(21) 1_555 1_555 n
AL1 O2 P2 145.5312(23) -2_565 1_555 n
AL2 O3 P2 148.5319(30) -2_565 1_555 n
AL1 O4 P1 123.592(5) 1_555 1_555 n
AL1 O5 P1 129.011(4) 1_555 -1_656 n
AL2 O6 P1 144.1131(33) -1_556 1_555 n
AL2 O7 P1 134.1141(23) 1_555 1_555 n
AL2 O8 P2 150.3236(26) 1_555 1_556 n
C1 N1 C2 111.858(5) 1_555 1_555 n
C1 N1 H1 110.9822(10) 1_555 1_555 n
C1 N1 H2 110.469(7) 1_555 1_555 n
C2 N1 H1 111.5528(35) 1_555 1_555 n
C2 N1 H2 109.326(5) 1_555 1_555 n
H1 N1 H2 102.2416(19) 1_555 1_555 n
N1 C1 H4 109.045(5) 1_555 1_555 n
N1 C1 H6 105.408(7) 1_555 1_555 n
N1 C1 H8 103.187(4) 1_555 1_555 n
H4 C1 H6 115.276(5) 1_555 1_555 n
H4 C1 H8 106.865(5) 1_555 1_555 n
H6 C1 H8 116.2121(23) 1_555 1_555 n
N1 C2 H3 105.727(5) 1_555 1_555 n
N1 C2 H5 100.388(5) 1_555 1_555 n
N1 C2 H7 105.856(5) 1_555 1_555 n
H3 C2 H5 118.193(5) 1_555 1_555 n
H3 C2 H7 114.545(5) 1_555 1_555 n
H5 C2 H7 110.2302(35) 1_555 1_555 n

loop_
_geom_bond_atom_site_label_1
_geom_bond_atom_site_label_2
_geom_bond_distance
_geom_bond_site_symmetry_2
_geom_bond_publ_flag
AL1 AL1 2.97249(19) -1_656 n
AL1 P1 3.05110(16) 1_555 n
AL1 F1 1.87221(13) 1_555 n
AL1 F1 1.95276(15) -1_656 n
AL1 O1 1.81124(14) 1_555 n
AL1 O2 1.87605(11) -2_555 n
AL1 O4 1.95431(13) 1_555 n
AL1 O5 1.94133(15) 1_555 n
AL2 P1 3.05070(16) 1_555 n
AL2 O3 1.71716(9) -2_555 n
AL2 O6 1.69095(14) -1_556 n
AL2 O7 1.77952(11) 1_555 n
AL2 O8 1.72770(15) 1_555 n
P1 AL1 3.05110(16) 1_555 n
P1 AL2 3.05070(16) 1_555 n
P1 O4 1.49923(8) 1_555 n
P1 O5 1.48475(9) -1_656 n
P1 O6 1.56112(12) 1_555 n
P1 O7 1.53158(10) 1_555 n
P2 O1 1.46098(11) 1_555 n
P2 O2 1.48410(8) 1_555 n
P2 O3 1.56374(8) 1_555 n
P2 O8 1.53827(11) 1_554 n
F1 AL1 1.87221(13) 1_555 n
F1 AL1 1.95276(15) -1_656 n
F1 F1 2.40856(16) -1_656 n
F1 H2 1.96555(13) 1_545 n
O1 AL1 1.81124(14) 1_555 n
O1 P2 1.46098(11) 1_555 n
O2 AL1 1.87605(11) -2_554 n
O2 P2 1.48410(8) 1_555 n
O3 AL2 1.71716(9) -2_554 n
O3 P2 1.56374(8) 1_555 n
O4 AL1 1.95431(13) 1_555 n
O4 P1 1.49923(8) 1_555 n
O5 AL1 1.94133(15) 1_555 n
O5 P1 1.48475(9) -1_656 n
O5 H1 1.78958(12) 2_645 n
O6 AL2 1.69095(14) -1_556 n
O6 P1 1.56112(12) 1_555 n
O7 AL2 1.77952(11) 1_555 n
O7 P1 1.53158(10) 1_555 n
O8 AL2 1.72770(15) 1_555 n
O8 P2 1.53827(11) 1_556 n
N1 C1 1.47799(13) 1_555 n
N1 C2 1.45934(8) 1_555 n
N1 H1 1.12152(9) 1_555 n
N1 H2 1.12081(10) 1_555 n
N1 H3 1.97352(13) 1_555 n
N1 H5 1.94140(12) 1_555 n
N1 H6 1.97448(21) 1_555 n
N1 H7 2.04183(13) 1_555 n
N1 H8 2.02038(11) 1_555 n
C1 N1 1.47799(13) 1_555 n
C1 H4 1.09163(6) 1_555 n
C1 H6 0.97418(8) 1_555 n
C1 H8 1.08099(7) 1_555 n
C2 N1 1.45934(8) 1_555 n
C2 H3 0.99066(6) 1_555 n
C2 H5 1.04401(7) 1_555 n
C2 H7 1.08397(11) 1_555 n
H1 O5 1.78958(12) 2_655 n
H1 N1 1.12152(9) 1_555 n
H1 H2 1.74560(10) 1_555 n
H2 F1 1.96555(13) 1_565 n
H2 N1 1.12081(10) 1_555 n
H2 H1 1.74560(10) 1_555 n
H3 N1 1.97352(13) 1_555 n
H3 C2 0.99066(6) 1_555 n
H3 H5 1.74603(10) 1_555 n
H3 H7 1.74602(16) 1_555 n
H4 C1 1.09163(6) 1_555 n
H4 H6 1.74609(11) 1_555 n
H4 H8 1.74497(13) 1_555 n
H5 N1 1.94140(12) 1_555 n
H5 C2 1.04401(7) 1_555 n
H5 H3 1.74603(10) 1_555 n
H5 H7 1.74574(14) 1_555 n
H6 N1 1.97448(21) 1_555 n
H6 C1 0.97418(8) 1_555 n
H6 H4 1.74609(11) 1_555 n
H6 H8 1.74580(10) 1_555 n
H7 N1 2.04183(13) 1_555 n
H7 C2 1.08397(11) 1_555 n
H7 H3 1.74602(16) 1_555 n
H7 H5 1.74574(14) 1_555 n
H8 N1 2.02038(11) 1_555 n
H8 C1 1.08099(7) 1_555 n
H8 H4 1.74497(13) 1_555 n
H8 H6 1.74580(10) 1_555 n
